data_4349266
loop_
_publ_author_name
'Ghosh, Prabir'
'Banerjee, Soumyodip'
'Lahiri, Goutam Kumar'

_publ_section_title
;
 Ruthenium Derivatives of in Situ Generated Redox-Active
 1,2-Dinitrosobenzene and 2-Nitrosoanilido. Diverse Structural and
 Electronic Forms.
;
_journal_issue 24
_journal_name_full 'Inorganic chemistry'
_journal_page_first 12832
_journal_page_last 12843
_journal_paper_doi 10.1021/acs.inorgchem.6b02197
_journal_volume 55
_journal_year 2016
_chemical_formula_sum 'C68 H56 Cl N16 O8 Ru2'
_chemical_formula_weight 1462.87
_space_group_crystal_system orthorhombic
_space_group_IT_number 57
_space_group_name_Hall '-P 2c 2b'
_space_group_name_H-M_alt 'P b c m'
_atom_sites_solution_hydrogens geom
_audit_creation_method SHELXL-2016/4
_cell_angle_alpha 90
_cell_angle_beta 90
_cell_angle_gamma 90
_cell_formula_units_Z 4
_cell_length_a 11.9135(6)
_cell_length_b 11.2559(8)
_cell_length_c 48.174(2)
_cell_measurement_reflns_used 5450
_cell_measurement_temperature 150(2)
_cell_measurement_theta_max 70.5
_cell_measurement_theta_min 3.670
_cell_volume 6460.0(6)
_computing_cell_refinement 'CrystalClear-SM Expert 2.1 b28'
_computing_data_collection 'CrystalClear-SM Expert 2.1 b28 (Rigaku, 2013)'
_computing_data_reduction 'CrystalClear-SM Expert 2.1 b28'
_computing_molecular_graphics ORTEP
_computing_publication_material ORTEP
_computing_structure_refinement 'SHELXL-2016/4 (Sheldrick, 2016)'
_diffrn_ambient_temperature 150(2)
_diffrn_measured_fraction_theta_full 0.993
_diffrn_measured_fraction_theta_max 0.993
_diffrn_measurement_device_type 'Rigaku Saturn724'
_diffrn_measurement_method \w
_diffrn_radiation_type CuK\a
_diffrn_radiation_wavelength 1.54184
_diffrn_reflns_av_R_equivalents 0.1252
_diffrn_reflns_av_unetI/netI 0.1082
_diffrn_reflns_Laue_measured_fraction_full 0.993
_diffrn_reflns_Laue_measured_fraction_max 0.993
_diffrn_reflns_limit_h_max 13
_diffrn_reflns_limit_h_min -14
_diffrn_reflns_limit_k_max 13
_diffrn_reflns_limit_k_min -9
_diffrn_reflns_limit_l_max 56
_diffrn_reflns_limit_l_min -38
_diffrn_reflns_number 25264
_diffrn_reflns_point_group_measured_fraction_full 0.993
_diffrn_reflns_point_group_measured_fraction_max 0.993
_diffrn_reflns_theta_full 64.993
_diffrn_reflns_theta_max 64.993
_diffrn_reflns_theta_min 3.670
_exptl_absorpt_coefficient_mu 4.742
_exptl_absorpt_correction_T_max 0.4215
_exptl_absorpt_correction_T_min 0.4215
_exptl_absorpt_correction_type numerical
_exptl_absorpt_process_details 'NUMABS (Rigaku, 1999)'
_exptl_crystal_colour red
_exptl_crystal_density_diffrn 1.504
_exptl_crystal_density_method 'not measured'
_exptl_crystal_description needle
_exptl_crystal_F_000 2980
_exptl_crystal_size_max 0.110
_exptl_crystal_size_mid 0.062
_exptl_crystal_size_min 0.034
_refine_diff_density_max 1.184
_refine_diff_density_min -1.093
_refine_diff_density_rms 0.181
_refine_ls_extinction_method none
_refine_ls_goodness_of_fit_ref 1.007
_refine_ls_hydrogen_treatment constr
_refine_ls_matrix_type full
_refine_ls_number_parameters 442
_refine_ls_number_reflns 5523
_refine_ls_number_restraints 0
_refine_ls_restrained_S_all 1.007
_refine_ls_R_factor_all 0.1079
_refine_ls_R_factor_gt 0.0733
_refine_ls_shift/su_max 0.001
_refine_ls_shift/su_mean 0.000
_refine_ls_structure_factor_coef Fsqd
_refine_ls_weighting_details 'w=1/[\s^2^(Fo^2^)+(0.1050P)^2^] where P=(Fo^2^+2Fc^2^)/3'
_refine_ls_weighting_scheme calc
_refine_ls_wR_factor_gt 0.1711
_refine_ls_wR_factor_ref 0.1957
_reflns_Friedel_coverage 0.000
_reflns_number_gt 3681
_reflns_number_total 5523
_reflns_threshold_expression 'I > 2\s(I)'
_cod_data_source_file ic6b02197_si_002.cif
_cod_data_source_block 1ClO4
_cod_original_cell_volume 6459.9(6)
_cod_database_code 4349266
_shelx_shelxl_version_number 2016/4
_shelx_space_group_comment
;
The symmetry employed for this shelxl refinement is uniquely defined
by the following loop, which should always be used as a source of
symmetry information in preference to the above space-group names.
They are only intended as comments.
;
_shelx_estimated_absorpt_t_min 0.178
_shelx_estimated_absorpt_t_max 0.669

loop_
_space_group_symop_operation_xyz
'x, y, z'
'-x, -y, z+1/2'
'-x, y+1/2, -z+1/2'
'x, -y+1/2, -z'
'-x, -y, -z'
'x, y, -z-1/2'
'x, -y-1/2, z-1/2'
'-x, y-1/2, z'

loop_
_atom_site_label
_atom_site_type_symbol
_atom_site_fract_x
_atom_site_fract_y
_atom_site_fract_z
_atom_site_U_iso_or_equiv
_atom_site_adp_type
_atom_site_occupancy
_atom_site_site_symmetry_order
_atom_site_calc_flag
_atom_site_refinement_flags_posn
_atom_site_refinement_flags_adp
_atom_site_refinement_flags_occupancy
RU1 Ru 0.28577(4) 0.30749(5) 0.38303(2) 0.0211(2) Uani 1 1 d . . .
CL1 Cl 0.2644(2) 0.2624(2) 0.250000 0.0329(6) Uani 1 2 d S T P
O2 O 0.5058(4) 0.2031(4) 0.39725(9) 0.0324(12) Uani 1 1 d . . .
N8 N 0.1883(4) 0.2080(5) 0.41037(11) 0.0243(13) Uani 1 1 d . . .
N6 N 0.1234(4) 0.3457(5) 0.37199(10) 0.0254(13) Uani 1 1 d . . .
N5 N 0.3211(4) 0.1857(4) 0.35144(10) 0.0194(12) Uani 1 1 d . . .
N7 N 0.0434(5) 0.3136(5) 0.38765(10) 0.0278(14) Uani 1 1 d . . .
O3 O 0.2063(4) 0.2260(5) 0.27427(10) 0.0450(14) Uani 1 1 d . . .
N4 N 0.3708(4) 0.2233(5) 0.32942(11) 0.0258(13) Uani 1 1 d . . .
N2 N 0.4348(4) 0.2838(5) 0.40231(10) 0.0247(13) Uani 1 1 d . . .
O1 O 0.2002(4) 0.5154(5) 0.41294(9) 0.0382(13) Uani 1 1 d . . .
O4 O 0.3753(7) 0.2117(7) 0.250000 0.052(2) Uani 1 2 d S T P
N1 N 0.2795(4) 0.4416(5) 0.41025(10) 0.0261(14) Uani 1 1 d . . .
N3 N 0.3598(4) 0.4088(5) 0.35259(10) 0.0230(12) Uani 1 1 d . . .
O5 O 0.2746(6) 0.3882(7) 0.250000 0.051(2) Uani 1 2 d S T P
C1 C 0.3738(5) 0.4533(6) 0.42702(12) 0.0223(15) Uani 1 1 d . . .
C21 C -0.0020(6) 0.6040(7) 0.33618(15) 0.044(2) Uani 1 1 d . . .
H21 H -0.044363 0.671029 0.340373 0.053 Uiso 1 1 calc R U .
C6 C 0.4571(5) 0.3659(6) 0.42278(12) 0.0249(16) Uani 1 1 d . . .
C20 C 0.0317(6) 0.5852(6) 0.30937(15) 0.0348(18) Uani 1 1 d . . .
H20 H 0.011442 0.638523 0.295509 0.042 Uiso 1 1 calc R U .
C11 C 0.3901(5) 0.3457(6) 0.32979(13) 0.0244(15) Uani 1 1 d . . .
C2 C 0.3848(5) 0.5416(6) 0.44690(11) 0.0231(15) Uani 1 1 d . . .
H2 H 0.329304 0.598711 0.449351 0.028 Uiso 1 1 calc R U .
C5 C 0.5531(5) 0.3691(6) 0.43943(12) 0.0254(15) Uani 1 1 d . . .
H5 H 0.609601 0.313048 0.436979 0.030 Uiso 1 1 calc R U .
C28 C 0.2191(5) 0.1301(7) 0.42992(14) 0.0300(17) Uani 1 1 d . . .
H28 H 0.295226 0.115385 0.432467 0.036 Uiso 1 1 calc R U .
C12 C 0.2972(5) 0.0592(6) 0.35040(13) 0.0228(15) Uani 1 1 d . . .
C15 C 0.2343(6) -0.1744(7) 0.34933(17) 0.0366(19) Uani 1 1 d . . .
H15 H 0.209768 -0.252771 0.349151 0.044 Uiso 1 1 calc R U .
C25 C -0.0029(6) 0.1819(6) 0.42468(13) 0.0328(18) Uani 1 1 d . . .
H25 H -0.078355 0.201347 0.422671 0.039 Uiso 1 1 calc R U .
C23 C 0.0906(5) 0.4274(6) 0.35048(12) 0.0228(15) Uani 1 1 d . . .
C7 C 0.3712(5) 0.5270(6) 0.35194(13) 0.0279(16) Uani 1 1 d . . .
H7 H 0.350712 0.570944 0.367478 0.034 Uiso 1 1 calc R U .
C8 C 0.4122(5) 0.5855(7) 0.32906(14) 0.0311(17) Uani 1 1 d . . .
H8 H 0.417064 0.667953 0.329025 0.037 Uiso 1 1 calc R U .
C24 C 0.0782(5) 0.2353(6) 0.40836(12) 0.0253(16) Uani 1 1 d . . .
C16 C 0.2793(6) -0.1263(7) 0.37385(15) 0.0349(18) Uani 1 1 d . . .
H16 H 0.288267 -0.173349 0.389562 0.042 Uiso 1 1 calc R U .
C18 C 0.1254(5) 0.4087(6) 0.32371(13) 0.0276(16) Uani 1 1 d . . .
H18 H 0.169326 0.342810 0.319472 0.033 Uiso 1 1 calc R U .
C19 C 0.0954(5) 0.4875(6) 0.30299(13) 0.0294(17) Uani 1 1 d . . .
H19 H 0.118411 0.474358 0.284803 0.035 Uiso 1 1 calc R U .
C30 C 0.1957(6) 0.3503(7) 0.48337(14) 0.0335(17) Uani 1 1 d . . .
H30 H 0.196318 0.418759 0.472546 0.040 Uiso 1 1 calc R U .
C22 C 0.0259(6) 0.5246(6) 0.35736(13) 0.0343(18) Uani 1 1 d . . .
H22 H 0.001593 0.536784 0.375482 0.041 Uiso 1 1 calc R U .
C9 C 0.4463(6) 0.5216(7) 0.30614(15) 0.0366(19) Uani 1 1 d . . .
H9 H 0.475558 0.560044 0.290675 0.044 Uiso 1 1 calc R U .
C31 C 0.2954(6) 0.2988(6) 0.49146(15) 0.0349(19) Uani 1 1 d . . .
H31 H 0.363163 0.330291 0.485302 0.042 Uiso 1 1 calc R U .
C26 C 0.0313(7) 0.0989(7) 0.44410(14) 0.043(2) Uani 1 1 d . . .
H26 H -0.021265 0.062316 0.455527 0.051 Uiso 1 1 calc R U .
C3 C 0.4805(5) 0.5421(6) 0.46289(12) 0.0294(17) Uani 1 1 d . . .
H3 H 0.490372 0.600757 0.476258 0.035 Uiso 1 1 calc R U .
C27 C 0.1432(6) 0.0705(7) 0.44646(13) 0.0371(19) Uani 1 1 d . . .
H27 H 0.167136 0.012574 0.458894 0.045 Uiso 1 1 calc R U .
C29 C 0.0942(6) 0.2998(6) 0.49143(14) 0.041(2) Uani 1 1 d . . .
H29 H 0.026722 0.332491 0.485419 0.049 Uiso 1 1 calc R U .
C10 C 0.4360(5) 0.3983(7) 0.30657(14) 0.0339(18) Uani 1 1 d . . .
H10 H 0.459430 0.352622 0.291566 0.041 Uiso 1 1 calc R U .
C4 C 0.5636(5) 0.4544(6) 0.45919(12) 0.0275(16) Uani 1 1 d . . .
H4 H 0.626853 0.454982 0.470507 0.033 Uiso 1 1 calc R U .
C17 C 0.3101(6) -0.0079(7) 0.37425(14) 0.0341(18) Uani 1 1 d . . .
H17 H 0.339039 0.026097 0.390317 0.041 Uiso 1 1 calc R U .
C14 C 0.2263(6) -0.1075(7) 0.32580(15) 0.0350(18) Uani 1 1 d . . .
H14 H 0.199631 -0.141661 0.309499 0.042 Uiso 1 1 calc R U .
C33 C 0.1594(13) -0.2815(12) 0.250000 0.055(4) Uani 1 2 d S T P
H33 H 0.112276 -0.347380 0.250000 0.066 Uiso 1 2 calc R U P
C13 C 0.2576(6) 0.0109(7) 0.32607(13) 0.0305(17) Uani 1 1 d . . .
H13 H 0.251900 0.056974 0.310101 0.037 Uiso 1 1 calc R U .
C32 C 0.1117(11) -0.1701(12) 0.250000 0.050(3) Uani 1 2 d S T P
H32 H 0.034103 -0.161528 0.250000 0.059 Uiso 1 2 calc R U P
C37 C 0.1794(13) -0.0726(11) 0.250000 0.053(3) Uani 1 2 d S T P
H37 H 0.148183 0.003112 0.250000 0.064 Uiso 1 2 calc R U P
C36 C 0.2935(13) -0.0866(13) 0.250000 0.057(4) Uani 1 2 d S T P
H36 H 0.339290 -0.019708 0.250000 0.069 Uiso 1 2 calc R U P
C35 C 0.3423(11) -0.1984(14) 0.250000 0.056(4) Uani 1 2 d S T P
H35 H 0.419962 -0.206887 0.250000 0.067 Uiso 1 2 calc R U P
C34 C 0.2715(11) -0.2996(12) 0.250000 0.053(4) Uani 1 2 d S T P
H34 H 0.301309 -0.375964 0.250000 0.063 Uiso 1 2 calc R U P

loop_
_atom_site_aniso_label
_atom_site_aniso_U_11
_atom_site_aniso_U_22
_atom_site_aniso_U_33
_atom_site_aniso_U_23
_atom_site_aniso_U_13
_atom_site_aniso_U_12
RU1 0.0168(3) 0.0245(4) 0.0219(3) -0.0022(2) -0.00134(18) 0.0014(2)
CL1 0.0413(15) 0.0295(17) 0.0278(12) 0.000 0.000 0.0003(12)
O2 0.020(2) 0.034(3) 0.042(3) -0.008(2) -0.001(2) 0.007(2)
N8 0.025(3) 0.024(3) 0.024(3) -0.006(3) -0.004(2) 0.005(3)
N6 0.013(3) 0.033(4) 0.031(3) -0.014(3) 0.002(2) 0.003(3)
N5 0.028(3) 0.017(3) 0.014(2) 0.003(2) -0.002(2) -0.004(2)
N7 0.025(3) 0.035(4) 0.023(3) -0.002(3) 0.002(2) -0.006(3)
O3 0.055(4) 0.048(4) 0.031(3) 0.006(3) 0.008(2) -0.001(3)
N4 0.018(3) 0.025(4) 0.035(3) 0.006(3) -0.005(2) 0.003(3)
N2 0.022(3) 0.031(4) 0.022(3) -0.003(3) 0.003(2) -0.002(3)
O1 0.026(3) 0.048(4) 0.041(3) -0.015(3) -0.012(2) 0.018(2)
O4 0.051(5) 0.050(5) 0.056(5) 0.000 0.000 0.008(4)
N1 0.025(3) 0.029(4) 0.025(3) -0.002(3) 0.003(2) 0.002(3)
N3 0.019(3) 0.030(4) 0.020(3) -0.004(3) -0.001(2) -0.003(3)
O5 0.070(6) 0.041(5) 0.041(4) 0.000 0.000 -0.001(4)
C1 0.017(3) 0.020(4) 0.029(3) -0.005(3) 0.004(3) -0.003(3)
C21 0.042(5) 0.037(5) 0.053(5) -0.006(4) -0.016(4) 0.012(4)
C6 0.020(3) 0.033(5) 0.022(3) 0.006(3) 0.006(3) -0.004(3)
C20 0.040(4) 0.025(4) 0.040(4) 0.013(4) -0.003(3) 0.012(4)
C11 0.012(3) 0.029(4) 0.032(3) 0.000(3) -0.001(3) 0.005(3)
C2 0.024(3) 0.025(4) 0.021(3) 0.005(3) 0.000(3) -0.003(3)
C5 0.020(3) 0.029(4) 0.027(3) 0.005(3) 0.001(3) -0.007(3)
C28 0.029(4) 0.024(4) 0.037(4) -0.011(4) -0.010(3) 0.005(3)
C12 0.022(3) 0.021(4) 0.026(3) -0.001(3) 0.000(3) 0.001(3)
C15 0.032(4) 0.018(5) 0.060(5) -0.005(4) -0.003(4) 0.000(3)
C25 0.018(3) 0.052(5) 0.029(3) -0.001(4) 0.001(3) -0.003(3)
C23 0.016(3) 0.027(4) 0.025(3) -0.003(3) -0.007(2) -0.002(3)
C7 0.028(4) 0.022(4) 0.034(4) -0.008(4) 0.002(3) 0.003(3)
C8 0.022(4) 0.034(5) 0.037(4) 0.003(4) 0.001(3) -0.001(3)
C24 0.022(3) 0.034(5) 0.020(3) 0.004(3) -0.006(3) 0.005(3)
C16 0.038(5) 0.027(5) 0.039(4) 0.003(4) 0.001(3) 0.002(3)
C18 0.023(4) 0.028(4) 0.032(4) 0.006(3) 0.002(3) -0.001(3)
C19 0.024(4) 0.041(5) 0.024(3) 0.006(3) -0.001(3) -0.002(3)
C30 0.037(4) 0.031(5) 0.033(4) 0.005(4) -0.002(3) 0.000(4)
C22 0.049(5) 0.029(4) 0.025(3) -0.004(3) -0.012(3) 0.012(4)
C9 0.030(4) 0.042(5) 0.039(4) 0.006(4) -0.007(3) -0.013(4)
C31 0.025(4) 0.047(6) 0.033(4) 0.009(3) 0.002(3) -0.009(4)
C26 0.042(5) 0.052(6) 0.035(4) 0.005(4) 0.002(3) -0.014(4)
C3 0.030(4) 0.039(5) 0.020(3) -0.001(3) 0.002(3) -0.018(4)
C27 0.044(5) 0.038(5) 0.029(4) 0.012(4) -0.002(3) -0.015(4)
C29 0.024(4) 0.061(6) 0.037(4) 0.004(4) 0.002(3) 0.003(4)
C10 0.025(4) 0.044(5) 0.033(4) -0.005(4) 0.007(3) 0.007(4)
C4 0.013(3) 0.037(5) 0.032(3) 0.001(4) -0.010(3) 0.001(3)
C17 0.039(4) 0.033(5) 0.031(4) 0.000(4) -0.004(3) 0.006(4)
C14 0.045(5) 0.026(5) 0.034(4) -0.006(4) -0.004(3) 0.000(4)
C33 0.088(11) 0.049(9) 0.028(6) 0.000 0.000 -0.020(8)
C13 0.037(4) 0.030(5) 0.024(3) -0.001(3) -0.005(3) 0.003(4)
C32 0.053(8) 0.066(10) 0.030(6) 0.000 0.000 0.030(7)
C37 0.093(11) 0.029(8) 0.038(6) 0.000 0.000 0.006(8)
C36 0.086(11) 0.052(10) 0.035(6) 0.000 0.000 -0.034(8)
C35 0.047(8) 0.084(12) 0.035(6) 0.000 0.000 -0.002(8)
C34 0.073(10) 0.056(10) 0.029(6) 0.000 0.000 0.023(8)

loop_
_atom_type_symbol
_atom_type_description
_atom_type_scat_dispersion_real
_atom_type_scat_dispersion_imag
_atom_type_scat_source
C C 0.0181 0.0091 'International Tables Vol C Tables 4.2.6.8 and 6.1.1.4'
H H 0.0000 0.0000 'International Tables Vol C Tables 4.2.6.8 and 6.1.1.4'
Cl Cl 0.3639 0.7018 'International Tables Vol C Tables 4.2.6.8 and 6.1.1.4'
N N 0.0311 0.0180 'International Tables Vol C Tables 4.2.6.8 and 6.1.1.4'
O O 0.0492 0.0322 'International Tables Vol C Tables 4.2.6.8 and 6.1.1.4'
Ru Ru 0.0552 3.2960 'International Tables Vol C Tables 4.2.6.8 and 6.1.1.4'

loop_
_geom_angle_atom_site_label_1
_geom_angle_atom_site_label_2
_geom_angle_atom_site_label_3
_geom_angle
_geom_angle_site_symmetry_1
_geom_angle_site_symmetry_3
N1 RU1 N2 80.3(2) . .
N1 RU1 N6 88.7(2) . .
N2 RU1 N6 167.1(2) . .
N1 RU1 N3 93.7(2) . .
N2 RU1 N3 91.38(19) . .
N6 RU1 N3 95.9(2) . .
N1 RU1 N8 88.3(2) . .
N2 RU1 N8 97.4(2) . .
N6 RU1 N8 75.6(2) . .
N3 RU1 N8 171.2(2) . .
N1 RU1 N5 168.2(2) . .
N2 RU1 N5 94.1(2) . .
N6 RU1 N5 98.0(2) . .
N3 RU1 N5 76.0(2) . .
N8 RU1 N5 102.7(2) . .
O3 CL1 O3 110.9(5) 6_556 .
O3 CL1 O5 109.2(3) 6_556 .
O3 CL1 O5 109.2(3) . .
O3 CL1 O4 109.5(3) 6_556 .
O3 CL1 O4 109.5(3) . .
O5 CL1 O4 108.5(5) . .
C28 N8 C24 117.7(6) . .
C28 N8 RU1 130.1(4) . .
C24 N8 RU1 112.0(4) . .
N7 N6 C23 114.0(5) . .
N7 N6 RU1 119.7(4) . .
C23 N6 RU1 125.2(4) . .
N4 N5 C12 112.6(5) . .
N4 N5 RU1 118.5(4) . .
C12 N5 RU1 128.9(4) . .
N6 N7 C24 112.5(5) . .
N5 N4 C11 112.9(5) . .
O2 N2 C6 119.4(5) . .
O2 N2 RU1 126.4(4) . .
C6 N2 RU1 114.2(4) . .
O1 N1 C1 118.8(5) . .
O1 N1 RU1 126.1(4) . .
C1 N1 RU1 115.0(4) . .
C7 N3 C11 118.3(5) . .
C7 N3 RU1 127.7(4) . .
C11 N3 RU1 113.7(4) . .
C2 C1 N1 123.1(6) . .
C2 C1 C6 122.2(6) . .
N1 C1 C6 114.7(5) . .
C20 C21 C22 121.3(7) . .
C20 C21 H21 119.3 . .
C22 C21 H21 119.3 . .
N2 C6 C5 125.9(6) . .
N2 C6 C1 115.8(5) . .
C5 C6 C1 118.3(6) . .
C21 C20 C19 119.9(7) . .
C21 C20 H20 120.1 . .
C19 C20 H20 120.1 . .
N3 C11 C10 122.5(6) . .
N3 C11 N4 118.9(5) . .
C10 C11 N4 118.6(6) . .
C3 C2 C1 117.9(6) . .
C3 C2 H2 121.0 . .
C1 C2 H2 121.0 . .
C4 C5 C6 119.7(6) . .
C4 C5 H5 120.1 . .
C6 C5 H5 120.1 . .
N8 C28 C27 123.1(6) . .
N8 C28 H28 118.5 . .
C27 C28 H28 118.5 . .
C13 C12 C17 122.0(7) . .
C13 C12 N5 119.0(6) . .
C17 C12 N5 119.0(6) . .
C14 C15 C16 120.9(7) . .
C14 C15 H15 119.6 . .
C16 C15 H15 119.6 . .
C24 C25 C26 118.2(6) . .
C24 C25 H25 120.9 . .
C26 C25 H25 120.9 . .
C18 C23 C22 121.1(6) . .
C18 C23 N6 119.8(6) . .
C22 C23 N6 119.1(5) . .
N3 C7 C8 122.1(6) . .
N3 C7 H7 118.9 . .
C8 C7 H7 118.9 . .
C7 C8 C9 119.8(7) . .
C7 C8 H8 120.1 . .
C9 C8 H8 120.1 . .
N8 C24 C25 122.6(6) . .
N8 C24 N7 118.9(6) . .
C25 C24 N7 118.3(6) . .
C17 C16 C15 118.9(7) . .
C17 C16 H16 120.5 . .
C15 C16 H16 120.5 . .
C23 C18 C19 120.2(6) . .
C23 C18 H18 119.9 . .
C19 C18 H18 119.9 . .
C20 C19 C18 119.8(6) . .
C20 C19 H19 120.1 . .
C18 C19 H19 120.1 . .
C31 C30 C29 119.9(7) . .
C31 C30 H30 120.1 . .
C29 C30 H30 120.1 . .
C23 C22 C21 117.7(6) . .
C23 C22 H22 121.1 . .
C21 C22 H22 121.1 . .
C8 C9 C10 118.8(7) . .
C8 C9 H9 120.6 . .
C10 C9 H9 120.6 . .
C31 C31 C30 120.4(4) 4_556 .
C31 C31 H31 119.8 4_556 .
C30 C31 H31 119.8 . .
C27 C26 C25 119.9(7) . .
C27 C26 H26 120.1 . .
C25 C26 H26 120.1 . .
C2 C3 C4 120.6(6) . .
C2 C3 H3 119.7 . .
C4 C3 H3 119.7 . .
C26 C27 C28 118.3(7) . .
C26 C27 H27 120.8 . .
C28 C27 H27 120.8 . .
C30 C29 C29 119.6(4) . 4_556
C30 C29 H29 120.2 . .
C29 C29 H29 120.2 4_556 .
C11 C10 C9 118.3(6) . .
C11 C10 H10 120.8 . .
C9 C10 H10 120.8 . .
C5 C4 C3 121.3(6) . .
C5 C4 H4 119.4 . .
C3 C4 H4 119.4 . .
C16 C17 C12 119.1(7) . .
C16 C17 H17 120.5 . .
C12 C17 H17 120.5 . .
C15 C14 C13 120.3(7) . .
C15 C14 H14 119.9 . .
C13 C14 H14 119.9 . .
C34 C33 C32 123.0(13) . .
C34 C33 H33 118.5 . .
C32 C33 H33 118.5 . .
C12 C13 C14 118.8(7) . .
C12 C13 H13 120.6 . .
C14 C13 H13 120.6 . .
C37 C32 C33 119.3(12) . .
C37 C32 H32 120.3 . .
C33 C32 H32 120.3 . .
C32 C37 C36 119.7(12) . .
C32 C37 H37 120.2 . .
C36 C37 H37 120.2 . .
C37 C36 C35 121.4(12) . .
C37 C36 H36 119.3 . .
C35 C36 H36 119.3 . .
C36 C35 C34 118.7(13) . .
C36 C35 H35 120.7 . .
C34 C35 H35 120.7 . .
C33 C34 C35 117.9(12) . .
C33 C34 H34 121.1 . .
C35 C34 H34 121.1 . .

loop_
_geom_bond_atom_site_label_1
_geom_bond_atom_site_label_2
_geom_bond_distance
_geom_bond_site_symmetry_2
RU1 N1 2.001(6) .
RU1 N2 2.022(5) .
RU1 N6 2.052(5) .
RU1 N3 2.056(5) .
RU1 N8 2.082(6) .
RU1 N5 2.091(5) .
CL1 O3 1.419(5) 6_556
CL1 O3 1.420(5) .
CL1 O5 1.421(8) .
CL1 O4 1.439(8) .
O2 N2 1.265(6) .
N8 C28 1.338(9) .
N8 C24 1.351(8) .
N6 N7 1.268(7) .
N6 C23 1.439(8) .
N5 N4 1.287(7) .
N5 C12 1.453(8) .
N7 C24 1.394(8) .
N4 C11 1.397(8) .
N2 C6 1.377(8) .
O1 N1 1.265(6) .
N1 C1 1.389(7) .
N3 C7 1.338(8) .
N3 C11 1.357(8) .
C1 C2 1.387(8) .
C1 C6 1.413(9) .
C21 C20 1.369(10) .
C21 C22 1.397(9) .
C21 H21 0.9300 .
C6 C5 1.397(8) .
C20 C19 1.370(9) .
C20 H20 0.9300 .
C11 C10 1.379(9) .
C2 C3 1.375(8) .
C2 H2 0.9300 .
C5 C4 1.358(9) .
C5 H5 0.9300 .
C28 C27 1.379(9) .
C28 H28 0.9300 .
C12 C13 1.376(9) .
C12 C17 1.384(9) .
C15 C14 1.364(10) .
C15 C16 1.406(10) .
C15 H15 0.9300 .
C25 C24 1.383(9) .
C25 C26 1.384(9) .
C25 H25 0.9300 .
C23 C18 1.371(8) .
C23 C22 1.379(9) .
C7 C8 1.374(9) .
C7 H7 0.9300 .
C8 C9 1.378(9) .
C8 H8 0.9300 .
C16 C17 1.381(10) .
C16 H16 0.9300 .
C18 C19 1.382(9) .
C18 H18 0.9300 .
C19 H19 0.9300 .
C30 C31 1.378(9) .
C30 C29 1.392(9) .
C30 H30 0.9300 .
C22 H22 0.9300 .
C9 C10 1.393(9) .
C9 H9 0.9300 .
C31 C31 1.372(14) 4_556
C31 H31 0.9300 .
C26 C27 1.376(10) .
C26 H26 0.9300 .
C3 C4 1.409(9) .
C3 H3 0.9300 .
C27 H27 0.9300 .
C29 C29 1.393(14) 4_556
C29 H29 0.9300 .
C10 H10 0.9300 .
C4 H4 0.9300 .
C17 H17 0.9300 .
C14 C13 1.384(10) .
C14 H14 0.9300 .
C33 C34 1.351(19) .
C33 C32 1.377(16) .
C33 H33 0.9300 .
C13 H13 0.9300 .
C32 C37 1.361(16) .
C32 H32 0.9300 .
C37 C36 1.369(18) .
C37 H37 0.9300 .
C36 C35 1.386(18) .
C36 H36 0.9300 .
C35 C34 1.417(17) .
C35 H35 0.9300 .
C34 H34 0.9300 .

loop_
_geom_torsion_atom_site_label_1
_geom_torsion_atom_site_label_2
_geom_torsion_atom_site_label_3
_geom_torsion_atom_site_label_4
_geom_torsion
_geom_torsion_site_symmetry_4
C23 N6 N7 C24 -179.5(5) .
RU1 N6 N7 C24 -11.4(7) .
C12 N5 N4 C11 177.6(5) .
RU1 N5 N4 C11 -2.4(6) .
O1 N1 C1 C2 0.7(9) .
RU1 N1 C1 C2 179.4(5) .
O1 N1 C1 C6 179.2(5) .
RU1 N1 C1 C6 -2.1(7) .
O2 N2 C6 C5 -0.7(9) .
RU1 N2 C6 C5 179.3(5) .
O2 N2 C6 C1 179.7(5) .
RU1 N2 C6 C1 -0.3(7) .
C2 C1 C6 N2 -180.0(5) .
N1 C1 C6 N2 1.5(8) .
C2 C1 C6 C5 0.4(9) .
N1 C1 C6 C5 -178.1(5) .
C22 C21 C20 C19 -0.9(11) .
C7 N3 C11 C10 2.6(9) .
RU1 N3 C11 C10 176.8(5) .
C7 N3 C11 N4 -175.3(5) .
RU1 N3 C11 N4 -1.1(7) .
N5 N4 C11 N3 2.3(7) .
N5 N4 C11 C10 -175.7(5) .
N1 C1 C2 C3 178.0(6) .
C6 C1 C2 C3 -0.4(9) .
N2 C6 C5 C4 -179.0(6) .
C1 C6 C5 C4 0.5(9) .
C24 N8 C28 C27 5.0(10) .
RU1 N8 C28 C27 -179.8(5) .
N4 N5 C12 C13 -42.0(8) .
RU1 N5 C12 C13 138.0(5) .
N4 N5 C12 C17 140.9(6) .
RU1 N5 C12 C17 -39.1(8) .
N7 N6 C23 C18 -133.1(6) .
RU1 N6 C23 C18 59.5(7) .
N7 N6 C23 C22 47.9(8) .
RU1 N6 C23 C22 -119.5(6) .
C11 N3 C7 C8 0.1(9) .
RU1 N3 C7 C8 -173.2(5) .
N3 C7 C8 C9 -2.0(10) .
C28 N8 C24 C25 -3.1(10) .
RU1 N8 C24 C25 -179.2(5) .
C28 N8 C24 N7 -178.1(6) .
RU1 N8 C24 N7 5.8(7) .
C26 C25 C24 N8 1.1(10) .
C26 C25 C24 N7 176.2(6) .
N6 N7 C24 N8 3.2(8) .
N6 N7 C24 C25 -172.0(6) .
C14 C15 C16 C17 3.4(10) .
C22 C23 C18 C19 -0.3(10) .
N6 C23 C18 C19 -179.2(6) .
C21 C20 C19 C18 -0.1(10) .
C23 C18 C19 C20 0.7(10) .
C18 C23 C22 C21 -0.7(10) .
N6 C23 C22 C21 178.3(6) .
C20 C21 C22 C23 1.3(11) .
C7 C8 C9 C10 1.3(10) .
C29 C30 C31 C31 -3.2(14) 4_556
C24 C25 C26 C27 -0.8(10) .
C1 C2 C3 C4 -0.6(9) .
C25 C26 C27 C28 2.6(11) .
N8 C28 C27 C26 -4.8(11) .
C31 C30 C29 C29 2.6(13) 4_556
N3 C11 C10 C9 -3.2(9) .
N4 C11 C10 C9 174.7(6) .
C8 C9 C10 C11 1.2(10) .
C6 C5 C4 C3 -1.5(9) .
C2 C3 C4 C5 1.6(9) .
C15 C16 C17 C12 -0.9(10) .
C13 C12 C17 C16 -1.9(10) .
N5 C12 C17 C16 175.2(6) .
C16 C15 C14 C13 -3.0(11) .
C17 C12 C13 C14 2.2(10) .
N5 C12 C13 C14 -174.8(6) .
C15 C14 C13 C12 0.3(10) .
C34 C33 C32 C37 0.0 .
C33 C32 C37 C36 0.0 .
C32 C37 C36 C35 0.0 .
C37 C36 C35 C34 0.0 .
C32 C33 C34 C35 0.0 .
C36 C35 C34 C33 0.0 .
